data_2242729
loop_
_publ_author_name
'Ohba, Shigeru'
'Tsuchimoto, Masanobu'
'Yamada, Naoki'

_publ_section_title
;
 Investigation of nitro--nitrito photoisomerization: crystal structures of
 <i>trans</i>-{2,2'-[ethane-1,2-diylbis(nitrilomethylidyne)]diphenolato}(pyridine/4-methylpyridine)nitrocobalt(III)
;
_journal_issue 12
_journal_name_full 'Acta Crystallographica Section E'
_journal_page_first 1759
_journal_page_last 1763
_journal_paper_doi 10.1107/S2056989018015487
_journal_volume 74
_journal_year 2018
_chemical_formula_iupac '[Co (C16 H14 N2 O2) (N O2) (C6 H7 N)]'
_chemical_formula_moiety 'C22 H21 Co N4 O4'
_chemical_formula_structural '(Co (C16 H14 N2 O2) (N O2) (C6 H7 N))'
_chemical_formula_sum 'C22 H21 Co N4 O4'
_chemical_formula_weight 464.36
_chemical_name_systematic
<i>trans</i>-{2,2'-[Ethane-1,2-diylbis(nitrilomethylidyne)]diphenolato-\k^4^<i>O</i>,<i>N</i>,<i>N</i>',<i>O</i>'}(4-methylpyridine-\k<i>N</i>)(nitro-\k<i>N</i>)cobalt(III)
_space_group_crystal_system monoclinic
_space_group_IT_number 14
_space_group_name_Hall '-P 2ybc'
_space_group_name_H-M_alt 'P 1 21/c 1'
_symmetry_space_group_name_Hall '-P 2ybc'
_symmetry_space_group_name_H-M 'P 1 21/c 1'
_atom_sites_solution_hydrogens geom
_atom_sites_solution_primary direct
_audit_creation_method SHELXL-2014/7
_cell_angle_alpha 90
_cell_angle_beta 106.4760(10)
_cell_angle_gamma 90
_cell_formula_units_Z 4
_cell_length_a 9.7430(4)
_cell_length_b 18.0136(6)
_cell_length_c 12.8488(5)
_cell_measurement_reflns_used 9569
_cell_measurement_temperature 301
_cell_measurement_theta_max 27.87
_cell_measurement_theta_min 2.46
_cell_volume 2162.45(14)
_computing_cell_refinement
;
SAINT (Bruker, 2016)
;
_computing_data_collection
;
APEX3 (Bruker, 2016)
;
_computing_data_reduction
;
SAINT (Bruker, 2016)
;
_computing_molecular_graphics
;
Mercury (Macrae <i>et al.</i>, 2008) and
CAVITY (Ohashi <i>et al.</i>, 1981)
;
_computing_publication_material
;
SHELXL2014 (Sheldrick, 2015b) and publCIF (Westrip, 2010)
;
_computing_structure_refinement
;
SHELXL2014  (Sheldrick, 2015b)
;
_computing_structure_solution
;
SHELXT (Sheldrick, 2015a)
;
_diffrn_ambient_temperature 301
_diffrn_measured_fraction_theta_full 0.991
_diffrn_measured_fraction_theta_max 0.988
_diffrn_measurement_device_type 'Bruker D8 VENTURE'
_diffrn_measurement_method '\f and \w scans'
_diffrn_radiation_type MoK\a
_diffrn_radiation_wavelength 0.71073
_diffrn_reflns_av_R_equivalents 0.0335
_diffrn_reflns_av_unetI/netI 0.0378
_diffrn_reflns_limit_h_max 12
_diffrn_reflns_limit_h_min -11
_diffrn_reflns_limit_k_max 23
_diffrn_reflns_limit_k_min -23
_diffrn_reflns_limit_l_max 16
_diffrn_reflns_limit_l_min -16
_diffrn_reflns_number 23719
_diffrn_reflns_theta_full 25.242
_diffrn_reflns_theta_max 27.908
_diffrn_reflns_theta_min 2.003
_exptl_absorpt_coefficient_mu 0.830
_exptl_absorpt_correction_T_max 0.952
_exptl_absorpt_correction_T_min 0.847
_exptl_absorpt_correction_type integration
_exptl_absorpt_process_details
;
(SADABS; Bruker, 2016)
;
_exptl_crystal_colour brown
_exptl_crystal_density_diffrn 1.426
_exptl_crystal_density_method 'not measured'
_exptl_crystal_description needle
_exptl_crystal_F_000 960
_exptl_crystal_size_max 0.30
_exptl_crystal_size_mid 0.10
_exptl_crystal_size_min 0.07
_refine_diff_density_max 1.245
_refine_diff_density_min -0.611
_refine_ls_extinction_method none
_refine_ls_goodness_of_fit_ref 1.076
_refine_ls_hydrogen_treatment constr
_refine_ls_matrix_type full
_refine_ls_number_parameters 281
_refine_ls_number_reflns 5114
_refine_ls_number_restraints 0
_refine_ls_restrained_S_all 1.076
_refine_ls_R_factor_all 0.0857
_refine_ls_R_factor_gt 0.0551
_refine_ls_shift/su_max 0.001
_refine_ls_shift/su_mean 0.000
_refine_ls_structure_factor_coef Fsqd
_refine_ls_weighting_details 'w=1/[\s^2^(Fo^2^)+(0.0929P)^2^+3.2082P] where P=(Fo^2^+2Fc^2^)/3'
_refine_ls_weighting_scheme calc
_refine_ls_wR_factor_gt 0.1467
_refine_ls_wR_factor_ref 0.1916
_reflns_number_gt 3793
_reflns_number_total 5114
_reflns_threshold_expression 'I > 2\s(I)'
_cod_data_source_file hb7784sup1.cif
_cod_data_source_block II
_cod_database_code 2242729
_shelx_space_group_comment
;
The symmetry employed for this shelxl refinement is uniquely defined
by the following loop, which should always be used as a source of
symmetry information in preference to the above space-group names.
They are only intended as comments.
;
_shelx_estimated_absorpt_t_min 0.789
_shelx_estimated_absorpt_t_max 0.944

loop_
_space_group_symop_operation_xyz
'x, y, z'
'-x, y+1/2, -z+1/2'
'-x, -y, -z'
'x, -y-1/2, z-1/2'

loop_
_atom_site_type_symbol
_atom_site_label
_atom_site_fract_x
_atom_site_fract_y
_atom_site_fract_z
_atom_site_U_iso_or_equiv
_atom_site_adp_type
_atom_site_calc_flag
_atom_site_occupancy
Co Co1 0.43909(5) 0.31776(2) 0.59728(3) 0.03638(18) Uani d 1
O O2 0.3197(5) 0.4571(2) 0.5824(3) 0.0871(12) Uani d 1
O O3 0.2071(5) 0.3868(2) 0.4603(4) 0.1114(17) Uani d 1
O O4 0.4759(3) 0.35464(13) 0.74031(19) 0.0418(6) Uani d 1
O O5 0.2919(3) 0.26205(15) 0.6288(2) 0.0468(6) Uani d 1
N N6 0.3024(4) 0.39475(19) 0.5412(3) 0.0518(8) Uani d 1
N N7 0.5772(4) 0.37838(17) 0.5612(2) 0.0454(7) Uani d 1
N N8 0.4123(4) 0.27543(18) 0.4586(2) 0.0452(7) Uani d 1
N N9 0.5822(3) 0.23582(16) 0.6577(2) 0.0383(6) Uani d 1
C C10 0.5620(4) 0.40889(18) 0.7823(3) 0.0400(8) Uani d 1
C C11 0.5769(4) 0.4281(2) 0.8917(3) 0.0458(9) Uani d 1
H H11 0.5257 0.4019 0.9308 0.055 Uiso calc 1
C C12 0.6657(5) 0.4847(2) 0.9408(3) 0.0558(10) Uani d 1
H H12 0.6746 0.4956 1.0132 0.067 Uiso calc 1
C C13 0.7428(5) 0.5262(2) 0.8859(4) 0.0580(11) Uani d 1
H H13 0.8014 0.5650 0.9201 0.070 Uiso calc 1
C C14 0.7303(5) 0.5087(2) 0.7802(4) 0.0522(10) Uani d 1
H H14 0.7808 0.5367 0.7424 0.063 Uiso calc 1
C C15 0.6436(4) 0.44982(19) 0.7263(3) 0.0418(8) Uani d 1
C C16 0.6455(5) 0.4327(2) 0.6194(3) 0.0478(9) Uani d 1
H H16 0.7003 0.4630 0.5882 0.057 Uiso calc 1
C C17 0.5788(7) 0.3687(3) 0.4473(4) 0.0743(15) Uani d 1
H H17A 0.5174 0.4053 0.4015 0.089 Uiso calc 1
H H17B 0.6752 0.3752 0.4416 0.089 Uiso calc 1
C C18 0.5273(7) 0.2937(3) 0.4122(4) 0.0723(14) Uani d 1
H H18A 0.4929 0.2918 0.3336 0.087 Uiso calc 1
H H18B 0.6048 0.2583 0.4362 0.087 Uiso calc 1
C C19 0.3099(5) 0.2321(2) 0.4085(3) 0.0511(10) Uani d 1
H H19 0.3095 0.2150 0.3401 0.061 Uiso calc 1
C C20 0.1964(4) 0.2085(2) 0.4515(3) 0.0482(9) Uani d 1
C C21 0.0852(6) 0.1644(3) 0.3846(4) 0.0669(14) Uani d 1
H H21 0.0896 0.1506 0.3159 0.080 Uiso calc 1
C C22 -0.0288(6) 0.1418(3) 0.4196(5) 0.0764(16) Uani d 1
H H22 -0.1002 0.1124 0.3752 0.092 Uiso calc 1
C C23 -0.0370(5) 0.1626(3) 0.5200(5) 0.0748(15) Uani d 1
H H23 -0.1159 0.1484 0.5425 0.090 Uiso calc 1
C C24 0.0683(5) 0.2037(3) 0.5877(5) 0.0647(12) Uani d 1
H H24 0.0605 0.2168 0.6558 0.078 Uiso calc 1
C C25 0.1902(4) 0.2270(2) 0.5558(3) 0.0475(9) Uani d 1
C C26 0.7169(4) 0.2496(2) 0.7154(3) 0.0467(9) Uani d 1
H H26 0.7466 0.2988 0.7266 0.056 Uiso calc 1
C C27 0.8141(5) 0.1943(2) 0.7592(4) 0.0535(10) Uani d 1
H H27 0.9066 0.2068 0.7992 0.064 Uiso calc 1
C C28 0.7751(5) 0.1207(2) 0.7443(3) 0.0512(9) Uani d 1
C C29 0.6333(4) 0.1068(2) 0.6881(3) 0.0474(9) Uani d 1
H H29 0.5996 0.0583 0.6790 0.057 Uiso calc 1
C C30 0.5427(4) 0.1645(2) 0.6460(3) 0.0434(8) Uani d 1
H H30 0.4489 0.1534 0.6072 0.052 Uiso calc 1
C C31 0.8785(6) 0.0589(3) 0.7867(5) 0.0770(15) Uani d 1
H H31A 0.9135 0.0400 0.7292 0.116 Uiso calc 1
H H31B 0.8310 0.0199 0.8139 0.116 Uiso calc 1
H H31C 0.9572 0.0772 0.8442 0.116 Uiso calc 1

loop_
_atom_site_aniso_label
_atom_site_aniso_U_11
_atom_site_aniso_U_22
_atom_site_aniso_U_33
_atom_site_aniso_U_12
_atom_site_aniso_U_13
_atom_site_aniso_U_23
Co1 0.0462(3) 0.0347(3) 0.0287(3) -0.00394(18) 0.0115(2) -0.00221(16)
O2 0.108(3) 0.0533(19) 0.093(3) 0.023(2) 0.017(2) -0.0042(19)
O3 0.115(4) 0.087(3) 0.094(3) 0.044(3) -0.033(3) -0.008(2)
O4 0.0575(16) 0.0381(13) 0.0329(11) -0.0110(11) 0.0176(11) -0.0052(10)
O5 0.0464(15) 0.0498(15) 0.0444(14) -0.0112(12) 0.0133(12) -0.0081(11)
N6 0.059(2) 0.0461(18) 0.0486(18) 0.0042(15) 0.0132(16) -0.0021(14)
N7 0.062(2) 0.0422(16) 0.0365(15) -0.0051(14) 0.0220(14) -0.0011(12)
N8 0.060(2) 0.0472(17) 0.0300(14) -0.0024(15) 0.0151(13) -0.0021(12)
N9 0.0462(17) 0.0395(15) 0.0306(13) -0.0046(12) 0.0131(12) -0.0060(11)
C10 0.051(2) 0.0279(15) 0.0373(17) 0.0030(14) 0.0066(15) -0.0005(12)
C11 0.061(2) 0.0393(18) 0.0354(17) 0.0030(16) 0.0102(16) -0.0036(14)
C12 0.068(3) 0.050(2) 0.043(2) 0.005(2) 0.0054(19) -0.0155(17)
C13 0.059(3) 0.040(2) 0.063(3) -0.0035(18) -0.002(2) -0.0124(18)
C14 0.051(2) 0.0339(18) 0.067(3) -0.0048(16) 0.0082(19) -0.0005(17)
C15 0.048(2) 0.0313(16) 0.0429(18) -0.0022(14) 0.0082(15) 0.0007(14)
C16 0.060(2) 0.0386(18) 0.050(2) -0.0051(17) 0.0229(18) 0.0058(16)
C17 0.114(4) 0.073(3) 0.051(2) -0.023(3) 0.048(3) -0.009(2)
C18 0.097(4) 0.081(3) 0.049(2) -0.016(3) 0.036(3) -0.020(2)
C19 0.071(3) 0.0423(19) 0.0305(16) 0.0027(18) -0.0010(17) -0.0048(14)
C20 0.051(2) 0.0380(18) 0.0448(19) -0.0009(16) -0.0049(17) 0.0030(15)
C21 0.077(3) 0.045(2) 0.054(2) -0.004(2) -0.020(2) 0.0030(19)
C22 0.062(3) 0.053(3) 0.089(4) -0.016(2) -0.020(3) 0.010(3)
C23 0.051(3) 0.066(3) 0.099(4) -0.017(2) 0.007(3) 0.005(3)
C24 0.050(3) 0.057(3) 0.086(3) -0.009(2) 0.018(2) -0.004(2)
C25 0.043(2) 0.0383(18) 0.056(2) -0.0010(15) 0.0057(17) -0.0003(16)
C26 0.046(2) 0.0418(19) 0.052(2) -0.0082(16) 0.0138(17) -0.0057(16)
C27 0.043(2) 0.055(2) 0.061(3) -0.0071(18) 0.0127(19) -0.0006(19)
C28 0.055(2) 0.048(2) 0.051(2) 0.0003(18) 0.0162(18) 0.0015(17)
C29 0.058(2) 0.0370(18) 0.0455(19) -0.0040(16) 0.0125(17) -0.0018(15)
C30 0.050(2) 0.0414(18) 0.0364(17) -0.0061(16) 0.0086(15) -0.0040(14)
C31 0.060(3) 0.065(3) 0.104(4) 0.014(2) 0.019(3) 0.014(3)

loop_
_atom_type_symbol
_atom_type_description
_atom_type_scat_dispersion_real
_atom_type_scat_dispersion_imag
_atom_type_scat_source
C C 0.0033 0.0016 'International Tables Vol C Tables 4.2.6.8 and 6.1.1.4'
H H 0.0000 0.0000 'International Tables Vol C Tables 4.2.6.8 and 6.1.1.4'
N N 0.0061 0.0033 'International Tables Vol C Tables 4.2.6.8 and 6.1.1.4'
O O 0.0106 0.0060 'International Tables Vol C Tables 4.2.6.8 and 6.1.1.4'
Co Co 0.3494 0.9721 'International Tables Vol C Tables 4.2.6.8 and 6.1.1.4'

loop_
_geom_angle_atom_site_label_1
_geom_angle_atom_site_label_2
_geom_angle_atom_site_label_3
_geom_angle
O5 Co1 N8 94.47(13)
O5 Co1 O4 85.66(11)
N8 Co1 O4 175.79(13)
O5 Co1 N7 176.15(13)
N8 Co1 N7 85.35(14)
O4 Co1 N7 94.80(12)
O5 Co1 N6 88.63(14)
N8 Co1 N6 92.44(15)
O4 Co1 N6 91.77(13)
N7 Co1 N6 87.54(15)
O5 Co1 N9 90.72(12)
N8 Co1 N9 87.88(13)
O4 Co1 N9 87.91(11)
N7 Co1 N9 93.11(13)
N6 Co1 N9 179.30(14)
C10 O4 Co1 126.1(2)
C25 O5 Co1 124.5(3)
O3 N6 O2 117.5(4)
O3 N6 Co1 121.9(3)
O2 N6 Co1 120.2(3)
C16 N7 C17 120.9(3)
C16 N7 Co1 125.4(3)
C17 N7 Co1 112.5(3)
C19 N8 C18 120.8(3)
C19 N8 Co1 126.7(3)
C18 N8 Co1 112.4(3)
C26 N9 C30 116.6(3)
C26 N9 Co1 122.6(2)
C30 N9 Co1 120.8(3)
O4 C10 C11 117.9(3)
O4 C10 C15 124.6(3)
C11 C10 C15 117.6(3)
C12 C11 C10 120.9(4)
C12 C11 H11 119.6
C10 C11 H11 119.6
C11 C12 C13 121.9(4)
C11 C12 H12 119.0
C13 C12 H12 119.0
C14 C13 C12 118.3(4)
C14 C13 H13 120.9
C12 C13 H13 120.9
C13 C14 C15 122.3(4)
C13 C14 H14 118.9
C15 C14 H14 118.9
C14 C15 C16 118.1(4)
C14 C15 C10 119.0(3)
C16 C15 C10 122.9(3)
N7 C16 C15 125.5(3)
N7 C16 H16 117.3
C15 C16 H16 117.3
C18 C17 N7 108.4(4)
C18 C17 H17A 110.0
N7 C17 H17A 110.0
C18 C17 H17B 110.0
N7 C17 H17B 110.0
H17A C17 H17B 108.4
N8 C18 C17 108.7(4)
N8 C18 H18A 110.0
C17 C18 H18A 110.0
N8 C18 H18B 110.0
C17 C18 H18B 110.0
H18A C18 H18B 108.3
N8 C19 C20 124.1(3)
N8 C19 H19 117.9
C20 C19 H19 117.9
C25 C20 C21 118.8(4)
C25 C20 C19 123.1(3)
C21 C20 C19 118.2(4)
C22 C21 C20 121.1(5)
C22 C21 H21 119.4
C20 C21 H21 119.4
C23 C22 C21 119.8(5)
C23 C22 H22 120.1
C21 C22 H22 120.1
C24 C23 C22 121.1(5)
C24 C23 H23 119.4
C22 C23 H23 119.4
C23 C24 C25 121.0(5)
C23 C24 H24 119.5
C25 C24 H24 119.5
O5 C25 C20 124.7(4)
O5 C25 C24 117.2(4)
C20 C25 C24 118.1(4)
N9 C26 C27 123.0(4)
N9 C26 H26 118.5
C27 C26 H26 118.5
C28 C27 C26 120.5(4)
C28 C27 H27 119.7
C26 C27 H27 119.7
C27 C28 C29 116.1(4)
C27 C28 C31 122.4(4)
C29 C28 C31 121.6(4)
C30 C29 C28 120.3(4)
C30 C29 H29 119.9
C28 C29 H29 119.9
N9 C30 C29 123.4(4)
N9 C30 H30 118.3
C29 C30 H30 118.3
C28 C31 H31A 109.5
C28 C31 H31B 109.5
H31A C31 H31B 109.5
C28 C31 H31C 109.5
H31A C31 H31C 109.5
H31B C31 H31C 109.5

loop_
_geom_bond_atom_site_label_1
_geom_bond_atom_site_label_2
_geom_bond_distance
Co1 O5 1.886(3)
Co1 N8 1.887(3)
Co1 O4 1.890(2)
Co1 N7 1.891(3)
Co1 N6 1.916(4)
Co1 N9 2.027(3)
O2 N6 1.233(5)
O3 N6 1.190(5)
O4 C10 1.301(4)
O5 C25 1.317(4)
N7 C16 1.295(5)
N7 C17 1.478(5)
N8 C19 1.287(5)
N8 C18 1.449(6)
N9 C26 1.335(5)
N9 C30 1.338(5)
C10 C11 1.414(5)
C10 C15 1.421(5)
C11 C12 1.371(6)
C11 H11 0.9300
C12 C13 1.387(7)
C12 H12 0.9300
C13 C14 1.366(6)
C13 H13 0.9300
C14 C15 1.410(5)
C14 H14 0.9300
C15 C16 1.412(5)
C16 H16 0.9300
C17 C18 1.465(7)
C17 H17A 0.9700
C17 H17B 0.9700
C18 H18A 0.9700
C18 H18B 0.9700
C19 C20 1.433(6)
C19 H19 0.9300
C20 C25 1.399(6)
C20 C21 1.419(6)
C21 C22 1.373(8)
C21 H21 0.9300
C22 C23 1.367(8)
C22 H22 0.9300
C23 C24 1.360(7)
C23 H23 0.9300
C24 C25 1.426(6)
C24 H24 0.9300
C26 C27 1.380(6)
C26 H26 0.9300
C27 C28 1.378(6)
C27 H27 0.9300
C28 C29 1.388(6)
C28 C31 1.496(6)
C29 C30 1.371(6)
C29 H29 0.9300
C30 H30 0.9300
C31 H31A 0.9600
C31 H31B 0.9600
C31 H31C 0.9600

loop_
_geom_hbond_atom_site_label_D
_geom_hbond_atom_site_label_H
_geom_hbond_atom_site_label_A
_geom_hbond_site_symmetry_A
_geom_hbond_distance_DH
_geom_hbond_distance_HA
_geom_hbond_distance_DA
_geom_hbond_angle_DHA
C16 H16 O2 3_666 0.93 2.58 3.358(6) 141
C31 H31B O2 2_646 0.96 2.51 3.429(7) 159
C31 H31C O3 4_666 0.96 2.55 3.483(7) 164

loop_
_geom_torsion_atom_site_label_1
_geom_torsion_atom_site_label_2
_geom_torsion_atom_site_label_3
_geom_torsion_atom_site_label_4
_geom_torsion
O5 Co1 O4 C10 -170.8(3)
N7 Co1 O4 C10 5.4(3)
N6 Co1 O4 C10 -82.3(3)
N9 Co1 O4 C10 98.3(3)
N8 Co1 O5 C25 -17.1(3)
O4 Co1 O5 C25 167.1(3)
N6 Co1 O5 C25 75.3(3)
N9 Co1 O5 C25 -105.0(3)
N8 Co1 N7 C16 174.4(4)
O4 Co1 N7 C16 -9.8(4)
N6 Co1 N7 C16 81.8(4)
N9 Co1 N7 C16 -98.0(3)
N8 Co1 N7 C17 6.9(3)
O4 Co1 N7 C17 -177.3(3)
N6 Co1 N7 C17 -85.7(3)
N9 Co1 N7 C17 94.5(3)
O5 Co1 N8 C19 8.3(3)
N7 Co1 N8 C19 -167.8(4)
N6 Co1 N8 C19 -80.5(3)
N9 Co1 N8 C19 98.9(3)
O5 Co1 N8 C18 -168.7(3)
N7 Co1 N8 C18 15.2(3)
N6 Co1 N8 C18 102.5(4)
N9 Co1 N8 C18 -78.1(3)
Co1 O4 C10 C11 -179.3(3)
Co1 O4 C10 C15 0.0(5)
O4 C10 C11 C12 -179.9(4)
C15 C10 C11 C12 0.8(6)
C10 C11 C12 C13 1.0(6)
C11 C12 C13 C14 -1.0(7)
C12 C13 C14 C15 -0.7(6)
C13 C14 C15 C16 -175.6(4)
C13 C14 C15 C10 2.4(6)
O4 C10 C15 C14 178.4(3)
C11 C10 C15 C14 -2.4(5)
O4 C10 C15 C16 -3.7(6)
C11 C10 C15 C16 175.6(4)
C17 N7 C16 C15 175.7(4)
Co1 N7 C16 C15 9.2(6)
C14 C15 C16 N7 176.7(4)
C10 C15 C16 N7 -1.3(6)
C16 N7 C17 C18 165.0(5)
Co1 N7 C17 C18 -26.9(6)
C19 N8 C18 C17 149.1(4)
Co1 N8 C18 C17 -33.8(6)
N7 C17 C18 N8 38.1(6)
C18 N8 C19 C20 176.8(4)
Co1 N8 C19 C20 0.1(6)
N8 C19 C20 C25 -3.8(6)
N8 C19 C20 C21 176.0(4)
C25 C20 C21 C22 1.8(6)
C19 C20 C21 C22 -178.1(4)
C20 C21 C22 C23 0.8(7)
C21 C22 C23 C24 -1.9(8)
C22 C23 C24 C25 0.5(8)
Co1 O5 C25 C20 18.4(5)
Co1 O5 C25 C24 -164.4(3)
C21 C20 C25 O5 174.0(4)
C19 C20 C25 O5 -6.1(6)
C21 C20 C25 C24 -3.1(6)
C19 C20 C25 C24 176.7(4)
C23 C24 C25 O5 -175.3(4)
C23 C24 C25 C20 2.1(7)
C30 N9 C26 C27 1.8(6)
Co1 N9 C26 C27 178.3(3)
N9 C26 C27 C28 0.3(7)
C26 C27 C28 C29 -2.9(6)
C26 C27 C28 C31 177.6(4)
C27 C28 C29 C30 3.4(6)
C31 C28 C29 C30 -177.0(4)
C26 N9 C30 C29 -1.2(5)
Co1 N9 C30 C29 -177.8(3)
C28 C29 C30 N9 -1.5(6)

_cod_database_fobs_code 2242729
